data_4129994
loop_
_publ_author_name
'Metters, Owen J.'
'Forrest, Sebastian J. K.'
'Sparkes, Hazel A.'
'Manners, Ian'
'Wass, Duncan F.'

_publ_section_title
;
 Small Molecule Activation by Intermolecular Zr(IV)-Phosphine Frustrated
 Lewis Pairs.
;
_journal_issue 6
_journal_name_full 'Journal of the American Chemical Society'
_journal_page_first 1994
_journal_page_last 2003
_journal_paper_doi 10.1021/jacs.5b12536
_journal_volume 138
_journal_year 2016
_chemical_absolute_configuration ad
_chemical_formula_moiety 'B C24 F20, C36 H56 O3 P Zr'
_chemical_formula_sum 'C60 H56 B F20 O3 P Zr'
_chemical_formula_weight 1338.04
_space_group_crystal_system monoclinic
_space_group_IT_number 4
_space_group_name_Hall 'P 2yb'
_space_group_name_H-M_alt 'P 1 21 1'
_atom_sites_solution_hydrogens geom
_atom_sites_solution_primary iterative
_audit_creation_date 2015-01-26
_audit_creation_method
;
Olex2 1.2
(compiled 2015.01.19 svn.r3143 for OlexSys, GUI svn.r4992)
;
_cell_angle_alpha 90
_cell_angle_beta 113.6255(15)
_cell_angle_gamma 90
_cell_formula_units_Z 2
_cell_length_a 9.9785(3)
_cell_length_b 31.1578(9)
_cell_length_c 10.1034(3)
_cell_measurement_reflns_used 9934
_cell_measurement_temperature 100.00
_cell_measurement_theta_max 27.94
_cell_measurement_theta_min 2.30
_cell_volume 2877.95(15)
_computing_cell_refinement 'SAINT v8.34A (Bruker, 2013)'
_computing_data_reduction 'SAINT v8.34A (Bruker, 2013)'
_computing_molecular_graphics 'Olex2 (Dolomanov et al., 2009)'
_computing_publication_material 'Olex2 (Dolomanov et al., 2009)'
_computing_structure_refinement 'ShelXL (Sheldrick, 2008)'
_computing_structure_solution
;
Superflip (Palatinus & Chapuis, 2007;Palatinus & van der Lee, 2008;
Palatinus et al., 2012)
;
_diffrn_ambient_temperature 100.00
_diffrn_detector 'Bruker area detector'
_diffrn_detector_type 'CCD area detector'
_diffrn_measured_fraction_theta_full 1.000
_diffrn_measured_fraction_theta_max 0.997
_diffrn_measurement_device 'Bruker Apex II kappa CCDC area detector'
_diffrn_measurement_device_type 'Bruker Apex II kappa CCDC area detector'
_diffrn_measurement_method '\f and \w scans'
_diffrn_radiation_monochromator graphite
_diffrn_radiation_type MoK\a
_diffrn_radiation_wavelength 0.71073
_diffrn_reflns_av_R_equivalents 0.0293
_diffrn_reflns_av_unetI/netI 0.0484
_diffrn_reflns_Laue_measured_fraction_full 1.000
_diffrn_reflns_Laue_measured_fraction_max 0.997
_diffrn_reflns_limit_h_max 13
_diffrn_reflns_limit_h_min -12
_diffrn_reflns_limit_k_max 39
_diffrn_reflns_limit_k_min -41
_diffrn_reflns_limit_l_max 13
_diffrn_reflns_limit_l_min -13
_diffrn_reflns_number 26027
_diffrn_reflns_point_group_measured_fraction_full 0.963
_diffrn_reflns_point_group_measured_fraction_max 0.947
_diffrn_reflns_theta_full 26.000
_diffrn_reflns_theta_max 27.971
_diffrn_reflns_theta_min 1.307
_diffrn_source 'fine-focus sealed tube'
_diffrn_standards_number 0
_exptl_absorpt_coefficient_mu 0.329
_exptl_absorpt_correction_T_max 0.7456
_exptl_absorpt_correction_T_min 0.5741
_exptl_absorpt_correction_type multi-scan
_exptl_absorpt_process_details
;
SADABS-2014/4 (Bruker,2014/4) was used for absorption correction.
wR2(int) was 0.0777 before and 0.0449 after correction.
The Ratio of minimum to maximum transmission is 0.7700.
The \l/2 correction factor is 0.00150.
;
_exptl_crystal_colour colourless
_exptl_crystal_colour_primary colourless
_exptl_crystal_density_diffrn 1.544
_exptl_crystal_description block
_exptl_crystal_F_000 1360
_exptl_crystal_size_max 0.51
_exptl_crystal_size_mid 0.3
_exptl_crystal_size_min 0.22
_refine_diff_density_max 0.383
_refine_diff_density_min -0.369
_refine_diff_density_rms 0.053
_refine_ls_abs_structure_details
;
 Flack x determined using 5126 quotients [(I+)-(I-)]/[(I+)+(I-)]
 (Parsons and Flack (2004), Acta Cryst. A60, s61).
;
_refine_ls_abs_structure_Flack -0.006(11)
_refine_ls_extinction_method none
_refine_ls_goodness_of_fit_ref 1.017
_refine_ls_hydrogen_treatment constr
_refine_ls_matrix_type full
_refine_ls_number_parameters 791
_refine_ls_number_reflns 13131
_refine_ls_number_restraints 1
_refine_ls_restrained_S_all 1.016
_refine_ls_R_factor_all 0.0377
_refine_ls_R_factor_gt 0.0310
_refine_ls_shift/su_max 0.001
_refine_ls_shift/su_mean 0.000
_refine_ls_structure_factor_coef Fsqd
_refine_ls_weighting_details 'w=1/[\s^2^(Fo^2^)+(0.0277P)^2^+0.0305P] where P=(Fo^2^+2Fc^2^)/3'
_refine_ls_weighting_scheme calc
_refine_ls_wR_factor_gt 0.0603
_refine_ls_wR_factor_ref 0.0625
_reflns_Friedel_coverage 0.866
_reflns_Friedel_fraction_full 0.925
_reflns_Friedel_fraction_max 0.895
_reflns_number_gt 12025
_reflns_number_total 13131
_reflns_threshold_expression 'I > 2\s(I)'
_cod_data_source_file ja5b12536_si_002.cif
_cod_data_source_block 2b
_cod_original_cell_volume 2877.94(15)
_cod_database_code 4129994
_shelxl_version_number 2013-4
_shelx_space_group_comment
;
The symmetry employed for this shelxl refinement is uniquely defined
by the following loop, which should always be used as a source of
symmetry information in preference to the above space-group names.
They are only intended as comments.
;
_olex2_refinement_description
;
1. Fixed Uiso
 At 1.2 times of:
  All C(H) groups, All C(H,H) groups
 At 1.5 times of:
  All C(H,H,H) groups
2.a Secondary CH2 refined with riding coordinates:
 C31(H31A,H31B), C33(H33A,H33B), C35(H35A,H35B)
2.b Aromatic/amide H refined with riding coordinates:
 C23(H23), C25(H25)
2.c Idealised Me refined as rotating group:
 C6(H6A,H6B,H6C), C7(H7A,H7B,H7C), C8(H8A,H8B,H8C), C9(H9A,H9B,H9C), C10(H10A,
 H10B,H10C), C16(H16A,H16B,H16C), C17(H17A,H17B,H17C), C18(H18A,H18B,H18C),
 C19(H19A,H19B,H19C), C20(H20A,H20B,H20C), C27(H27A,H27B,H27C), C28(H28A,H28B,
 H28C), C29(H29A,H29B,H29C), C32(H32A,H32B,H32C), C34(H34A,H34B,H34C), C36(H36A,
 H36B,H36C)
;
_olex2_submission_special_instructions 'No special instructions were received'

loop_
_space_group_symop_operation_xyz
'x, y, z'
'-x, y+1/2, -z'

loop_
_atom_site_label
_atom_site_type_symbol
_atom_site_fract_x
_atom_site_fract_y
_atom_site_fract_z
_atom_site_U_iso_or_equiv
_atom_site_adp_type
_atom_site_occupancy
_atom_site_site_symmetry_order
_atom_site_calc_flag
_atom_site_refinement_flags_posn
F1 F 0.59410(19) 0.73148(6) 0.88056(19) 0.0212(4) Uani 1 1 d .
F2 F 0.5602(2) 0.71000(6) 0.6143(2) 0.0254(4) Uani 1 1 d .
F3 F 0.2890(2) 0.70132(6) 0.4006(2) 0.0267(5) Uani 1 1 d .
F4 F 0.0497(2) 0.71566(7) 0.46223(19) 0.0282(5) Uani 1 1 d .
F5 F 0.0791(2) 0.73571(6) 0.72579(19) 0.0223(4) Uani 1 1 d .
F6 F 0.2631(2) 0.80845(6) 1.1656(2) 0.0233(4) Uani 1 1 d .
F7 F 0.0463(2) 0.79280(7) 1.2442(2) 0.0290(5) Uani 1 1 d .
F8 F -0.1137(2) 0.71873(7) 1.1612(2) 0.0261(5) Uani 1 1 d .
F9 F -0.0406(2) 0.65962(6) 1.0029(2) 0.0239(4) Uani 1 1 d .
F10 F 0.1848(2) 0.67308(6) 0.93136(19) 0.0191(4) Uani 1 1 d .
F11 F 0.1755(2) 0.81664(6) 0.8575(2) 0.0262(4) Uani 1 1 d .
F12 F 0.2334(3) 0.89910(7) 0.8413(3) 0.0398(6) Uani 1 1 d .
F13 F 0.5136(3) 0.92840(6) 0.9626(3) 0.0408(6) Uani 1 1 d .
F14 F 0.7355(2) 0.87169(7) 1.0951(2) 0.0369(6) Uani 1 1 d .
F15 F 0.6822(2) 0.78954(6) 1.1155(2) 0.0251(4) Uani 1 1 d .
F16 F 0.5382(2) 0.76918(6) 1.28991(19) 0.0213(4) Uani 1 1 d .
F17 F 0.7518(2) 0.72531(7) 1.49072(19) 0.0239(4) Uani 1 1 d .
F18 F 0.8256(2) 0.64536(6) 1.43244(19) 0.0235(4) Uani 1 1 d .
F19 F 0.6829(2) 0.61201(6) 1.1600(2) 0.0227(4) Uani 1 1 d .
F20 F 0.4800(2) 0.65623(6) 0.95614(18) 0.0188(4) Uani 1 1 d .
C37 C 0.3392(3) 0.73313(9) 0.8219(3) 0.0139(6) Uani 1 1 d .
C38 C 0.4559(3) 0.72701(10) 0.7812(3) 0.0149(6) Uani 1 1 d .
C39 C 0.4415(3) 0.71617(10) 0.6434(3) 0.0167(6) Uani 1 1 d .
C40 C 0.3046(4) 0.71195(10) 0.5358(3) 0.0182(7) Uani 1 1 d .
C41 C 0.1851(4) 0.71919(10) 0.5669(3) 0.0185(7) Uani 1 1 d .
C42 C 0.2042(3) 0.72938(10) 0.7072(3) 0.0160(6) Uani 1 1 d .
C43 C 0.2340(3) 0.74194(10) 1.0377(3) 0.0149(6) Uani 1 1 d .
C44 C 0.1929(3) 0.77073(10) 1.1213(3) 0.0173(7) Uani 1 1 d .
C45 C 0.0784(3) 0.76344(11) 1.1628(3) 0.0181(7) Uani 1 1 d .
C46 C -0.0010(3) 0.72616(11) 1.1243(3) 0.0189(7) Uani 1 1 d .
C47 C 0.0359(4) 0.69628(10) 1.0435(3) 0.0175(6) Uani 1 1 d .
C48 C 0.1519(3) 0.70459(10) 1.0059(3) 0.0153(6) Uani 1 1 d .
C49 C 0.4241(4) 0.79825(10) 0.9920(3) 0.0160(6) Uani 1 1 d .
C50 C 0.3177(4) 0.82862(11) 0.9208(4) 0.0210(7) Uani 1 1 d .
C51 C 0.3444(4) 0.87160(11) 0.9101(4) 0.0262(8) Uani 1 1 d .
C52 C 0.4859(5) 0.88647(11) 0.9705(4) 0.0278(8) Uani 1 1 d .
C53 C 0.5964(4) 0.85782(12) 1.0373(4) 0.0249(8) Uani 1 1 d .
C54 C 0.5641(4) 0.81487(11) 1.0470(3) 0.0205(7) Uani 1 1 d .
C55 C 0.5005(3) 0.71656(10) 1.1095(3) 0.0145(6) Uani 1 1 d .
C56 C 0.5731(3) 0.73011(10) 1.2515(3) 0.0164(6) Uani 1 1 d .
C57 C 0.6816(3) 0.70800(11) 1.3586(3) 0.0171(6) Uani 1 1 d .
C58 C 0.7203(3) 0.66770(11) 1.3292(3) 0.0174(7) Uani 1 1 d .
C59 C 0.6490(3) 0.65132(10) 1.1927(3) 0.0168(6) Uani 1 1 d .
C60 C 0.5422(3) 0.67551(10) 1.0872(3) 0.0148(6) Uani 1 1 d .
B122 B 0.3739(4) 0.74717(11) 0.9909(4) 0.0142(7) Uani 1 1 d .
Zr1 Zr 0.30621(3) 0.51061(2) 0.45694(3) 0.01133(6) Uani 1 1 d .
P1 P 0.29743(9) 0.35539(3) 0.40823(8) 0.01511(17) Uani 1 1 d .
O1 O 0.2017(2) 0.51896(7) 0.5832(2) 0.0156(5) Uani 1 1 d .
O2 O 0.2852(2) 0.44079(7) 0.4522(2) 0.0168(5) Uani 1 1 d .
O3 O 0.3752(3) 0.41923(7) 0.2903(2) 0.0218(5) Uani 1 1 d .
C1 C 0.5466(3) 0.48526(10) 0.6565(3) 0.0162(7) Uani 1 1 d .
C2 C 0.5808(4) 0.49346(11) 0.5339(4) 0.0162(7) Uani 1 1 d .
C3 C 0.5674(3) 0.53761(10) 0.5064(3) 0.0150(7) Uani 1 1 d .
C4 C 0.5214(3) 0.55765(10) 0.6091(3) 0.0169(6) Uani 1 1 d .
C5 C 0.5120(3) 0.52466(10) 0.7036(3) 0.0162(7) Uani 1 1 d .
C6 C 0.5587(4) 0.44346(11) 0.7341(4) 0.0247(8) Uani 1 1 d .
H6A H 0.4736 0.4394 0.7547 0.037 Uiso 1 1 calc GR
H6B H 0.6444 0.4438 0.8229 0.037 Uiso 1 1 calc GR
H6C H 0.5658 0.4204 0.6743 0.037 Uiso 1 1 calc GR
C7 C 0.6533(4) 0.46300(11) 0.4672(4) 0.0233(8) Uani 1 1 d .
H7A H 0.6438 0.4342 0.4958 0.035 Uiso 1 1 calc GR
H7B H 0.7550 0.4702 0.4995 0.035 Uiso 1 1 calc GR
H7C H 0.6071 0.4653 0.3639 0.035 Uiso 1 1 calc GR
C8 C 0.6311(4) 0.56067(12) 0.4146(4) 0.0223(8) Uani 1 1 d .
H8A H 0.6026 0.5463 0.3234 0.034 Uiso 1 1 calc GR
H8B H 0.7358 0.5608 0.4628 0.034 Uiso 1 1 calc GR
H8C H 0.5956 0.5897 0.3988 0.034 Uiso 1 1 calc GR
C9 C 0.5192(4) 0.60540(11) 0.6295(4) 0.0236(7) Uani 1 1 d .
H9A H 0.4458 0.6181 0.5449 0.035 Uiso 1 1 calc GR
H9B H 0.6132 0.6172 0.6449 0.035 Uiso 1 1 calc GR
H9C H 0.4972 0.6114 0.7119 0.035 Uiso 1 1 calc GR
C10 C 0.4836(4) 0.53108(12) 0.8373(3) 0.0246(8) Uani 1 1 d .
H10A H 0.4422 0.5590 0.8350 0.037 Uiso 1 1 calc GR
H10B H 0.5739 0.5287 0.9210 0.037 Uiso 1 1 calc GR
H10C H 0.4164 0.5096 0.8415 0.037 Uiso 1 1 calc GR
C11 C 0.1177(3) 0.49517(10) 0.1990(3) 0.0156(6) Uani 1 1 d .
C12 C 0.2328(3) 0.51821(10) 0.1831(3) 0.0159(7) Uani 1 1 d .
C13 C 0.2321(3) 0.56065(10) 0.2373(3) 0.0166(6) Uani 1 1 d .
C14 C 0.1186(3) 0.56268(10) 0.2881(3) 0.0167(6) Uani 1 1 d .
C15 C 0.0501(3) 0.52222(10) 0.2660(3) 0.0161(7) Uani 1 1 d .
C16 C 0.0584(4) 0.45203(10) 0.1356(4) 0.0219(7) Uani 1 1 d .
H16A H 0.1233 0.4390 0.0984 0.033 Uiso 1 1 calc GR
H16B H -0.0365 0.4556 0.0588 0.033 Uiso 1 1 calc GR
H16C H 0.0505 0.4340 0.2093 0.033 Uiso 1 1 calc GR
C17 C 0.3193(4) 0.50460(11) 0.0986(3) 0.0217(7) Uani 1 1 d .
H17A H 0.4186 0.5142 0.1472 0.033 Uiso 1 1 calc GR
H17B H 0.2773 0.5170 0.0038 0.033 Uiso 1 1 calc GR
H17C H 0.3174 0.4739 0.0907 0.033 Uiso 1 1 calc GR
C18 C 0.3059(4) 0.59906(11) 0.2072(4) 0.0239(8) Uani 1 1 d .
H18A H 0.3412 0.6174 0.2907 0.036 Uiso 1 1 calc GR
H18B H 0.2372 0.6146 0.1264 0.036 Uiso 1 1 calc GR
H18C H 0.3865 0.5898 0.1853 0.036 Uiso 1 1 calc GR
C19 C 0.0622(4) 0.60283(11) 0.3292(4) 0.0257(8) Uani 1 1 d .
H19A H 0.0175 0.5959 0.3948 0.039 Uiso 1 1 calc GR
H19B H -0.0090 0.6160 0.2441 0.039 Uiso 1 1 calc GR
H19C H 0.1418 0.6224 0.3751 0.039 Uiso 1 1 calc GR
C20 C -0.0843(3) 0.51137(15) 0.2919(3) 0.0245(6) Uani 1 1 d .
H20A H -0.0950 0.4808 0.2925 0.037 Uiso 1 1 calc GR
H20B H -0.1688 0.5236 0.2164 0.037 Uiso 1 1 calc GR
H20C H -0.0749 0.5229 0.3833 0.037 Uiso 1 1 calc GR
C21 C 0.1211(3) 0.52763(10) 0.6616(3) 0.0129(6) Uani 1 1 d .
C22 C 0.1090(4) 0.56900(11) 0.7088(3) 0.0165(7) Uani 1 1 d .
C23 C 0.0235(3) 0.57540(11) 0.7874(3) 0.0178(7) Uani 1 1 d .
H23 H 0.0148 0.6030 0.8181 0.021 Uiso 1 1 calc R
C24 C -0.0492(3) 0.54200(11) 0.8214(3) 0.0169(7) Uani 1 1 d .
C25 C -0.0334(3) 0.50119(10) 0.7752(3) 0.0164(7) Uani 1 1 d .
H25 H -0.0813 0.4785 0.7972 0.020 Uiso 1 1 calc R
C26 C 0.0509(3) 0.49286(10) 0.6973(3) 0.0150(6) Uani 1 1 d .
C27 C 0.1893(4) 0.60698(11) 0.6831(4) 0.0223(7) Uani 1 1 d .
H27A H 0.2618 0.6167 0.7737 0.033 Uiso 1 1 calc GR
H27B H 0.1211 0.6297 0.6389 0.033 Uiso 1 1 calc GR
H27C H 0.2360 0.5987 0.6205 0.033 Uiso 1 1 calc GR
C28 C -0.1381(4) 0.55069(11) 0.9095(3) 0.0210(7) Uani 1 1 d .
H28A H -0.0762 0.5630 1.0007 0.031 Uiso 1 1 calc GR
H28B H -0.1787 0.5243 0.9256 0.031 Uiso 1 1 calc GR
H28C H -0.2157 0.5703 0.8581 0.031 Uiso 1 1 calc GR
C29 C 0.0711(4) 0.44836(11) 0.6520(4) 0.0216(8) Uani 1 1 d .
H29A H 0.0385 0.4474 0.5488 0.032 Uiso 1 1 calc GR
H29B H 0.0150 0.4285 0.6817 0.032 Uiso 1 1 calc GR
H29C H 0.1727 0.4407 0.6963 0.032 Uiso 1 1 calc GR
C30 C 0.3234(3) 0.41339(10) 0.3797(3) 0.0170(6) Uani 1 1 d .
C31 C 0.2183(4) 0.34592(11) 0.5378(3) 0.0210(7) Uani 1 1 d .
H31A H 0.2474 0.3176 0.5791 0.025 Uiso 1 1 calc R
H31B H 0.2587 0.3666 0.6155 0.025 Uiso 1 1 calc R
C32 C 0.0518(4) 0.34885(13) 0.4769(4) 0.0302(8) Uani 1 1 d .
H32A H 0.0101 0.3256 0.4108 0.045 Uiso 1 1 calc GR
H32B H 0.0208 0.3756 0.4270 0.045 Uiso 1 1 calc GR
H32C H 0.0197 0.3472 0.5545 0.045 Uiso 1 1 calc GR
C33 C 0.1845(4) 0.33535(11) 0.2317(3) 0.0204(7) Uani 1 1 d .
H33A H 0.0874 0.3476 0.2016 0.024 Uiso 1 1 calc R
H33B H 0.2248 0.3448 0.1637 0.024 Uiso 1 1 calc R
C34 C 0.1720(4) 0.28651(11) 0.2254(4) 0.0258(8) Uani 1 1 d .
H34A H 0.1013 0.2780 0.1323 0.039 Uiso 1 1 calc GR
H34B H 0.1416 0.2766 0.2990 0.039 Uiso 1 1 calc GR
H34C H 0.2654 0.2742 0.2409 0.039 Uiso 1 1 calc GR
C35 C 0.4743(4) 0.32965(11) 0.4746(3) 0.0198(7) Uani 1 1 d .
H35A H 0.5333 0.3415 0.5689 0.024 Uiso 1 1 calc R
H35B H 0.4607 0.2994 0.4880 0.024 Uiso 1 1 calc R
C36 C 0.5607(4) 0.33373(11) 0.3790(4) 0.0252(8) Uani 1 1 d .
H36A H 0.5050 0.3214 0.2859 0.038 Uiso 1 1 calc GR
H36B H 0.6521 0.3188 0.4235 0.038 Uiso 1 1 calc GR
H36C H 0.5789 0.3635 0.3679 0.038 Uiso 1 1 calc GR

loop_
_atom_site_aniso_label
_atom_site_aniso_U_11
_atom_site_aniso_U_22
_atom_site_aniso_U_33
_atom_site_aniso_U_23
_atom_site_aniso_U_13
_atom_site_aniso_U_12
F1 0.0150(10) 0.0299(11) 0.0190(10) -0.0036(8) 0.0071(8) -0.0039(8)
F2 0.0270(11) 0.0304(12) 0.0267(11) -0.0052(9) 0.0189(9) -0.0035(9)
F3 0.0358(12) 0.0311(12) 0.0136(9) -0.0034(8) 0.0104(9) -0.0021(9)
F4 0.0211(11) 0.0427(13) 0.0145(9) -0.0002(9) 0.0006(8) -0.0020(9)
F5 0.0146(10) 0.0322(12) 0.0193(10) 0.0017(8) 0.0061(8) 0.0036(8)
F6 0.0257(11) 0.0200(10) 0.0284(11) -0.0095(8) 0.0154(9) -0.0036(8)
F7 0.0316(12) 0.0310(12) 0.0322(11) -0.0092(9) 0.0211(10) 0.0016(9)
F8 0.0157(10) 0.0405(13) 0.0262(11) 0.0043(9) 0.0128(9) -0.0008(9)
F9 0.0222(10) 0.0214(11) 0.0296(11) -0.0003(8) 0.0119(9) -0.0089(8)
F10 0.0229(10) 0.0129(9) 0.0245(10) -0.0032(8) 0.0125(9) -0.0024(8)
F11 0.0223(11) 0.0208(11) 0.0330(11) 0.0058(9) 0.0085(9) 0.0029(8)
F12 0.0520(15) 0.0171(11) 0.0563(15) 0.0130(10) 0.0280(13) 0.0137(10)
F13 0.0727(17) 0.0146(11) 0.0535(15) -0.0068(10) 0.0445(14) -0.0150(11)
F14 0.0403(14) 0.0337(13) 0.0417(13) -0.0129(10) 0.0219(11) -0.0239(10)
F15 0.0168(10) 0.0278(11) 0.0296(11) -0.0027(9) 0.0080(9) -0.0056(9)
F16 0.0253(11) 0.0209(10) 0.0179(9) -0.0060(8) 0.0088(8) 0.0028(8)
F17 0.0214(10) 0.0346(12) 0.0136(9) -0.0046(8) 0.0048(8) -0.0025(9)
F18 0.0170(10) 0.0277(11) 0.0212(10) 0.0064(8) 0.0028(8) 0.0050(8)
F19 0.0224(10) 0.0155(10) 0.0296(11) 0.0003(8) 0.0098(9) 0.0051(8)
F20 0.0214(10) 0.0161(10) 0.0158(9) -0.0056(7) 0.0042(8) 0.0002(8)
C37 0.0176(16) 0.0072(14) 0.0169(15) 0.0017(12) 0.0071(13) -0.0020(12)
C38 0.0153(16) 0.0129(15) 0.0156(15) -0.0015(12) 0.0051(13) -0.0032(12)
C39 0.0181(17) 0.0167(16) 0.0194(16) -0.0007(13) 0.0117(14) -0.0012(13)
C40 0.0295(19) 0.0144(16) 0.0111(15) 0.0001(12) 0.0084(14) -0.0020(14)
C41 0.0191(17) 0.0163(17) 0.0161(16) 0.0006(12) 0.0029(14) -0.0026(13)
C42 0.0189(17) 0.0140(15) 0.0173(15) 0.0031(12) 0.0095(14) -0.0005(13)
C43 0.0151(16) 0.0157(16) 0.0122(14) 0.0026(12) 0.0037(13) 0.0026(12)
C44 0.0166(16) 0.0160(16) 0.0190(16) 0.0002(13) 0.0069(14) -0.0009(13)
C45 0.0170(17) 0.0232(18) 0.0156(15) 0.0005(13) 0.0081(14) 0.0070(14)
C46 0.0138(16) 0.0285(19) 0.0166(15) 0.0060(13) 0.0085(13) 0.0042(14)
C47 0.0171(17) 0.0153(16) 0.0180(16) 0.0031(12) 0.0050(14) -0.0015(12)
C48 0.0170(16) 0.0156(16) 0.0144(15) 0.0007(12) 0.0074(13) 0.0045(12)
C49 0.0195(17) 0.0136(16) 0.0180(15) -0.0034(12) 0.0106(14) -0.0030(12)
C50 0.0254(19) 0.0174(17) 0.0227(17) -0.0025(13) 0.0124(15) -0.0020(14)
C51 0.038(2) 0.0182(18) 0.0300(19) 0.0029(15) 0.0216(18) 0.0026(16)
C52 0.050(2) 0.0145(17) 0.030(2) -0.0060(15) 0.0275(19) -0.0086(16)
C53 0.033(2) 0.0250(19) 0.0250(18) -0.0101(15) 0.0197(17) -0.0154(16)
C54 0.0252(19) 0.0191(17) 0.0199(17) -0.0039(13) 0.0120(15) -0.0012(14)
C55 0.0131(16) 0.0162(16) 0.0161(15) -0.0002(12) 0.0079(13) -0.0012(12)
C56 0.0175(16) 0.0157(16) 0.0183(16) -0.0021(13) 0.0095(14) -0.0009(13)
C57 0.0168(16) 0.0229(17) 0.0130(15) -0.0030(13) 0.0073(13) -0.0035(13)
C58 0.0101(15) 0.0243(18) 0.0175(16) 0.0059(13) 0.0054(13) 0.0008(13)
C59 0.0158(16) 0.0137(16) 0.0221(16) 0.0006(12) 0.0089(14) 0.0006(13)
C60 0.0151(16) 0.0176(16) 0.0139(15) -0.0031(12) 0.0081(13) -0.0047(13)
B122 0.0135(17) 0.0138(17) 0.0152(17) -0.0015(13) 0.0056(14) 0.0004(14)
Zr1 0.01202(13) 0.01096(13) 0.01164(12) -0.00006(13) 0.00542(10) 0.00007(13)
P1 0.0191(4) 0.0117(4) 0.0148(4) 0.0009(3) 0.0071(3) -0.0006(3)
O1 0.0155(11) 0.0192(14) 0.0146(10) -0.0027(8) 0.0085(9) -0.0004(9)
O2 0.0175(12) 0.0126(12) 0.0168(12) 0.0004(9) 0.0031(10) 0.0012(9)
O3 0.0251(13) 0.0189(12) 0.0250(13) 0.0050(10) 0.0137(11) 0.0015(10)
C1 0.0125(16) 0.0146(17) 0.0171(16) 0.0024(12) 0.0013(13) -0.0010(12)
C2 0.0090(15) 0.0210(16) 0.0170(16) -0.0020(13) 0.0038(13) -0.0012(12)
C3 0.0101(16) 0.0182(17) 0.0162(16) -0.0017(13) 0.0049(13) -0.0014(13)
C4 0.0125(16) 0.0176(17) 0.0197(16) -0.0035(13) 0.0055(13) -0.0032(13)
C5 0.0102(15) 0.0219(17) 0.0149(15) -0.0013(12) 0.0033(13) -0.0035(12)
C6 0.0203(18) 0.0238(19) 0.0240(18) 0.0066(14) 0.0026(15) -0.0003(14)
C7 0.0161(17) 0.0251(19) 0.0257(19) -0.0064(15) 0.0053(15) 0.0004(14)
C8 0.0180(18) 0.0264(19) 0.0241(18) 0.0036(15) 0.0099(15) -0.0044(15)
C9 0.0212(18) 0.0186(17) 0.0302(19) -0.0065(14) 0.0095(16) -0.0052(14)
C10 0.0209(18) 0.037(2) 0.0156(16) -0.0009(15) 0.0071(14) -0.0017(16)
C11 0.0157(16) 0.0162(15) 0.0121(14) 0.0029(11) 0.0027(13) 0.0029(12)
C12 0.0154(14) 0.020(2) 0.0119(13) 0.0040(12) 0.0048(12) 0.0056(12)
C13 0.0148(16) 0.0184(17) 0.0146(15) 0.0035(12) 0.0038(13) 0.0026(13)
C14 0.0145(16) 0.0199(17) 0.0138(15) 0.0032(12) 0.0038(13) 0.0053(13)
C15 0.0136(15) 0.0202(18) 0.0129(14) 0.0036(11) 0.0038(12) 0.0034(12)
C16 0.0233(18) 0.0168(17) 0.0180(17) -0.0001(13) 0.0005(15) -0.0006(14)
C17 0.0272(17) 0.022(2) 0.0196(15) 0.0031(14) 0.0138(14) 0.0061(15)
C18 0.0221(19) 0.0221(19) 0.0275(19) 0.0096(15) 0.0098(16) 0.0018(15)
C19 0.028(2) 0.0244(19) 0.0232(18) 0.0018(14) 0.0089(16) 0.0103(16)
C20 0.0157(15) 0.0352(18) 0.0229(15) 0.003(2) 0.0081(13) 0.0016(19)
C21 0.0096(14) 0.0171(15) 0.0117(14) -0.0009(12) 0.0037(12) 0.0017(12)
C22 0.0137(16) 0.0212(17) 0.0137(15) 0.0002(13) 0.0047(14) -0.0014(13)
C23 0.0163(17) 0.0198(17) 0.0154(15) -0.0063(13) 0.0044(14) -0.0001(13)
C24 0.0107(16) 0.0269(18) 0.0120(15) 0.0013(13) 0.0034(13) 0.0012(13)
C25 0.0118(15) 0.022(2) 0.0143(14) 0.0021(12) 0.0035(12) -0.0024(12)
C26 0.0132(15) 0.0190(15) 0.0118(14) -0.0002(12) 0.0038(13) -0.0015(12)
C27 0.0257(18) 0.0216(18) 0.0227(17) -0.0061(14) 0.0131(15) -0.0049(15)
C28 0.0156(17) 0.032(2) 0.0163(16) -0.0006(14) 0.0077(14) 0.0020(14)
C29 0.025(2) 0.0188(18) 0.0247(18) 0.0008(14) 0.0137(16) -0.0010(14)
C30 0.0154(16) 0.0128(16) 0.0164(15) 0.0018(12) -0.0005(13) 0.0008(12)
C31 0.0271(19) 0.0194(18) 0.0207(17) 0.0036(13) 0.0138(16) 0.0000(14)
C32 0.029(2) 0.032(2) 0.035(2) -0.0099(17) 0.0184(18) -0.0053(16)
C33 0.0227(18) 0.0183(17) 0.0177(16) -0.0002(13) 0.0055(14) -0.0014(13)
C34 0.029(2) 0.0186(18) 0.0273(18) -0.0057(15) 0.0082(16) -0.0018(15)
C35 0.0213(18) 0.0177(16) 0.0196(16) 0.0036(13) 0.0072(14) 0.0041(13)
C36 0.027(2) 0.0186(18) 0.035(2) 0.0040(15) 0.0173(17) 0.0053(15)

loop_
_atom_type_symbol
_atom_type_description
_atom_type_scat_dispersion_real
_atom_type_scat_dispersion_imag
_atom_type_scat_source
C C 0.0033 0.0016 'International Tables Vol C Tables 4.2.6.8 and 6.1.1.4'
H H 0.0000 0.0000 'International Tables Vol C Tables 4.2.6.8 and 6.1.1.4'
B B 0.0013 0.0007 'International Tables Vol C Tables 4.2.6.8 and 6.1.1.4'
F F 0.0171 0.0103 'International Tables Vol C Tables 4.2.6.8 and 6.1.1.4'
O O 0.0106 0.0060 'International Tables Vol C Tables 4.2.6.8 and 6.1.1.4'
P P 0.1023 0.0942 'International Tables Vol C Tables 4.2.6.8 and 6.1.1.4'
Zr Zr -2.9673 0.5597 'International Tables Vol C Tables 4.2.6.8 and 6.1.1.4'

loop_
_geom_angle_atom_site_label_1
_geom_angle_atom_site_label_2
_geom_angle_atom_site_label_3
_geom_angle
C38 C37 B122 119.0(3)
C42 C37 C38 112.9(3)
C42 C37 B122 127.9(3)
F1 C38 C37 119.5(3)
F1 C38 C39 116.0(3)
C39 C38 C37 124.6(3)
F2 C39 C38 120.7(3)
F2 C39 C40 119.9(3)
C40 C39 C38 119.4(3)
F3 C40 C39 120.0(3)
F3 C40 C41 121.0(3)
C41 C40 C39 119.0(3)
F4 C41 C40 119.9(3)
F4 C41 C42 120.3(3)
C40 C41 C42 119.8(3)
F5 C42 C37 121.0(3)
F5 C42 C41 114.8(3)
C37 C42 C41 124.2(3)
C44 C43 B122 126.5(3)
C48 C43 C44 112.9(3)
C48 C43 B122 120.4(3)
F6 C44 C43 121.3(3)
F6 C44 C45 115.0(3)
C45 C44 C43 123.6(3)
F7 C45 C44 119.9(3)
F7 C45 C46 119.7(3)
C46 C45 C44 120.4(3)
F8 C46 C45 121.5(3)
F8 C46 C47 120.0(3)
C45 C46 C47 118.5(3)
F9 C47 C46 120.0(3)
F9 C47 C48 120.8(3)
C48 C47 C46 119.2(3)
F10 C48 C43 119.0(3)
F10 C48 C47 115.7(3)
C47 C48 C43 125.3(3)
C50 C49 B122 118.8(3)
C54 C49 C50 113.2(3)
C54 C49 B122 127.9(3)
F11 C50 C49 119.7(3)
F11 C50 C51 115.5(3)
C51 C50 C49 124.8(3)
F12 C51 C50 120.8(3)
F12 C51 C52 119.9(3)
C52 C51 C50 119.3(3)
F13 C52 C51 120.0(4)
F13 C52 C53 121.3(3)
C53 C52 C51 118.7(3)
F14 C53 C52 119.5(3)
F14 C53 C54 120.5(3)
C52 C53 C54 120.0(3)
F15 C54 C49 121.3(3)
F15 C54 C53 114.7(3)
C49 C54 C53 124.0(3)
C56 C55 C60 112.4(3)
C56 C55 B122 120.3(3)
C60 C55 B122 127.2(3)
F16 C56 C55 118.6(3)
F16 C56 C57 115.7(3)
C57 C56 C55 125.7(3)
F17 C57 C56 120.9(3)
F17 C57 C58 119.9(3)
C56 C57 C58 119.2(3)
F18 C58 C57 120.3(3)
F18 C58 C59 121.2(3)
C59 C58 C57 118.5(3)
F19 C59 C58 120.3(3)
F19 C59 C60 119.8(3)
C58 C59 C60 119.9(3)
F20 C60 C55 121.0(3)
F20 C60 C59 114.8(3)
C59 C60 C55 124.2(3)
C37 B122 C49 101.3(2)
C43 B122 C37 114.7(3)
C43 B122 C49 112.3(2)
C55 B122 C37 112.2(2)
C55 B122 C43 102.9(2)
C55 B122 C49 114.0(3)
O1 Zr1 O2 94.32(8)
O1 Zr1 C1 95.91(9)
O1 Zr1 C2 127.36(9)
O1 Zr1 C3 125.97(9)
O1 Zr1 C4 94.04(9)
O1 Zr1 C5 76.79(9)
O1 Zr1 C11 108.66(9)
O1 Zr1 C12 133.66(9)
O1 Zr1 C13 115.95(9)
O1 Zr1 C14 84.93(9)
O1 Zr1 C15 80.77(9)
O2 Zr1 C1 76.21(9)
O2 Zr1 C2 83.19(9)
O2 Zr1 C3 114.07(9)
O2 Zr1 C4 129.59(9)
O2 Zr1 C5 102.99(9)
O2 Zr1 C11 76.52(9)
O2 Zr1 C12 94.84(9)
O2 Zr1 C13 126.45(9)
O2 Zr1 C14 125.55(10)
O2 Zr1 C15 93.83(9)
C1 Zr1 C2 32.32(10)
C1 Zr1 C3 52.83(10)
C1 Zr1 C11 144.33(10)
C1 Zr1 C12 130.37(10)
C1 Zr1 C13 136.22(10)
C2 Zr1 C3 31.36(10)
C4 Zr1 C1 53.50(11)
C4 Zr1 C2 53.25(10)
C4 Zr1 C3 32.43(9)
C4 Zr1 C5 32.63(10)
C4 Zr1 C11 144.68(10)
C4 Zr1 C12 113.83(10)
C4 Zr1 C13 93.05(10)
C4 Zr1 C14 104.68(11)
C5 Zr1 C1 31.97(10)
C5 Zr1 C2 53.22(10)
C5 Zr1 C3 53.30(10)
C5 Zr1 C11 174.53(10)
C5 Zr1 C12 143.60(10)
C5 Zr1 C13 125.47(10)
C11 Zr1 C2 121.45(10)
C11 Zr1 C3 121.76(10)
C12 Zr1 C2 98.81(10)
C12 Zr1 C3 90.49(10)
C12 Zr1 C11 31.94(9)
C13 Zr1 C2 106.79(10)
C13 Zr1 C3 83.60(10)
C13 Zr1 C11 52.98(10)
C13 Zr1 C12 32.36(10)
C14 Zr1 C1 158.18(10)
C14 Zr1 C2 137.62(10)
C14 Zr1 C3 109.58(10)
C14 Zr1 C5 129.23(10)
C14 Zr1 C11 53.02(10)
C14 Zr1 C12 53.50(9)
C14 Zr1 C13 32.24(9)
C15 Zr1 C1 169.30(9)
C15 Zr1 C2 151.80(10)
C15 Zr1 C3 136.88(10)
C15 Zr1 C4 136.58(10)
C15 Zr1 C5 152.77(10)
C15 Zr1 C11 32.03(9)
C15 Zr1 C12 53.36(9)
C15 Zr1 C13 53.30(10)
C15 Zr1 C14 32.17(10)
C31 P1 C30 113.55(15)
C31 P1 C35 107.74(15)
C33 P1 C30 104.70(15)
C33 P1 C31 112.39(16)
C33 P1 C35 110.19(16)
C35 P1 C30 108.20(15)
C21 O1 Zr1 174.5(2)
C30 O2 Zr1 129.1(2)
C2 C1 Zr1 74.76(19)
C2 C1 C6 127.5(3)
C5 C1 Zr1 73.64(18)
C5 C1 C2 108.2(3)
C5 C1 C6 124.0(3)
C6 C1 Zr1 122.2(2)
C1 C2 Zr1 72.92(18)
C1 C2 C7 126.7(3)
C3 C2 Zr1 74.4(2)
C3 C2 C1 108.1(3)
C3 C2 C7 123.7(3)
C7 C2 Zr1 129.5(2)
C2 C3 Zr1 74.2(2)
C2 C3 C4 108.5(3)
C2 C3 C8 124.3(3)
C4 C3 Zr1 72.06(18)
C4 C3 C8 125.2(3)
C8 C3 Zr1 132.7(2)
C3 C4 Zr1 75.51(18)
C3 C4 C9 123.8(3)
C5 C4 Zr1 74.00(18)
C5 C4 C3 107.2(3)
C5 C4 C9 127.6(3)
C9 C4 Zr1 126.7(2)
C1 C5 Zr1 74.39(18)
C1 C5 C4 108.0(3)
C1 C5 C10 125.5(3)
C4 C5 Zr1 73.37(18)
C4 C5 C10 126.3(3)
C10 C5 Zr1 122.2(2)
C1 C6 H6A 109.5
C1 C6 H6B 109.5
C1 C6 H6C 109.5
H6A C6 H6B 109.5
H6A C6 H6C 109.5
H6B C6 H6C 109.5
C2 C7 H7A 109.5
C2 C7 H7B 109.5
C2 C7 H7C 109.5
H7A C7 H7B 109.5
H7A C7 H7C 109.5
H7B C7 H7C 109.5
C3 C8 H8A 109.5
C3 C8 H8B 109.5
C3 C8 H8C 109.5
H8A C8 H8B 109.5
H8A C8 H8C 109.5
H8B C8 H8C 109.5
C4 C9 H9A 109.5
C4 C9 H9B 109.5
C4 C9 H9C 109.5
H9A C9 H9B 109.5
H9A C9 H9C 109.5
H9B C9 H9C 109.5
C5 C10 H10A 109.5
C5 C10 H10B 109.5
C5 C10 H10C 109.5
H10A C10 H10B 109.5
H10A C10 H10C 109.5
H10B C10 H10C 109.5
C12 C11 Zr1 73.96(17)
C12 C11 C16 127.1(3)
C15 C11 Zr1 72.45(17)
C15 C11 C12 108.5(3)
C15 C11 C16 123.7(3)
C16 C11 Zr1 126.9(2)
C11 C12 Zr1 74.11(16)
C11 C12 C13 107.2(3)
C11 C12 C17 126.8(3)
C13 C12 Zr1 73.55(16)
C13 C12 C17 124.8(3)
C17 C12 Zr1 127.3(2)
C12 C13 Zr1 74.09(17)
C12 C13 C18 125.6(3)
C14 C13 Zr1 73.15(17)
C14 C13 C12 107.8(3)
C14 C13 C18 124.4(3)
C18 C13 Zr1 131.7(2)
C13 C14 Zr1 74.61(17)
C13 C14 C19 125.5(3)
C15 C14 Zr1 73.47(18)
C15 C14 C13 108.0(3)
C15 C14 C19 125.4(3)
C19 C14 Zr1 127.1(2)
C11 C15 Zr1 75.52(18)
C11 C15 C20 125.5(3)
C14 C15 Zr1 74.36(18)
C14 C15 C11 108.4(3)
C14 C15 C20 125.7(3)
C20 C15 Zr1 122.18(19)
C11 C16 H16A 109.5
C11 C16 H16B 109.5
C11 C16 H16C 109.5
H16A C16 H16B 109.5
H16A C16 H16C 109.5
H16B C16 H16C 109.5
C12 C17 H17A 109.5
C12 C17 H17B 109.5
C12 C17 H17C 109.5
H17A C17 H17B 109.5
H17A C17 H17C 109.5
H17B C17 H17C 109.5
C13 C18 H18A 109.5
C13 C18 H18B 109.5
C13 C18 H18C 109.5
H18A C18 H18B 109.5
H18A C18 H18C 109.5
H18B C18 H18C 109.5
C14 C19 H19A 109.5
C14 C19 H19B 109.5
C14 C19 H19C 109.5
H19A C19 H19B 109.5
H19A C19 H19C 109.5
H19B C19 H19C 109.5
C15 C20 H20A 109.5
C15 C20 H20B 109.5
C15 C20 H20C 109.5
H20A C20 H20B 109.5
H20A C20 H20C 109.5
H20B C20 H20C 109.5
O1 C21 C22 122.2(3)
O1 C21 C26 117.7(3)
C22 C21 C26 120.1(3)
C21 C22 C27 122.8(3)
C23 C22 C21 118.9(3)
C23 C22 C27 118.3(3)
C22 C23 H23 118.9
C24 C23 C22 122.3(3)
C24 C23 H23 118.9
C23 C24 C28 120.0(3)
C25 C24 C23 117.6(3)
C25 C24 C28 122.4(3)
C24 C25 H25 118.7
C24 C25 C26 122.7(3)
C26 C25 H25 118.7
C21 C26 C29 119.4(3)
C25 C26 C21 118.5(3)
C25 C26 C29 122.2(3)
C22 C27 H27A 109.5
C22 C27 H27B 109.5
C22 C27 H27C 109.5
H27A C27 H27B 109.5
H27A C27 H27C 109.5
H27B C27 H27C 109.5
C24 C28 H28A 109.5
C24 C28 H28B 109.5
C24 C28 H28C 109.5
H28A C28 H28B 109.5
H28A C28 H28C 109.5
H28B C28 H28C 109.5
C26 C29 H29A 109.5
C26 C29 H29B 109.5
C26 C29 H29C 109.5
H29A C29 H29B 109.5
H29A C29 H29C 109.5
H29B C29 H29C 109.5
O2 C30 P1 117.8(2)
O3 C30 P1 112.7(2)
O3 C30 O2 129.5(3)
P1 C31 H31A 108.6
P1 C31 H31B 108.6
H31A C31 H31B 107.5
C32 C31 P1 114.8(2)
C32 C31 H31A 108.6
C32 C31 H31B 108.6
C31 C32 H32A 109.5
C31 C32 H32B 109.5
C31 C32 H32C 109.5
H32A C32 H32B 109.5
H32A C32 H32C 109.5
H32B C32 H32C 109.5
P1 C33 H33A 108.9
P1 C33 H33B 108.9
H33A C33 H33B 107.7
C34 C33 P1 113.3(2)
C34 C33 H33A 108.9
C34 C33 H33B 108.9
C33 C34 H34A 109.5
C33 C34 H34B 109.5
C33 C34 H34C 109.5
H34A C34 H34B 109.5
H34A C34 H34C 109.5
H34B C34 H34C 109.5
P1 C35 H35A 108.2
P1 C35 H35B 108.2
H35A C35 H35B 107.4
C36 C35 P1 116.2(2)
C36 C35 H35A 108.2
C36 C35 H35B 108.2
C35 C36 H36A 109.5
C35 C36 H36B 109.5
C35 C36 H36C 109.5
H36A C36 H36B 109.5
H36A C36 H36C 109.5
H36B C36 H36C 109.5

loop_
_geom_bond_atom_site_label_1
_geom_bond_atom_site_label_2
_geom_bond_distance
F1 C38 1.349(4)
F2 C39 1.344(3)
F3 C40 1.352(3)
F4 C41 1.346(4)
F5 C42 1.349(3)
F6 C44 1.350(4)
F7 C45 1.352(3)
F8 C46 1.339(3)
F9 C47 1.343(4)
F10 C48 1.356(3)
F11 C50 1.354(4)
F12 C51 1.352(4)
F13 C52 1.345(4)
F14 C53 1.344(4)
F15 C54 1.356(4)
F16 C56 1.365(3)
F17 C57 1.347(3)
F18 C58 1.341(3)
F19 C59 1.346(3)
F20 C60 1.356(3)
C37 C38 1.394(4)
C37 C42 1.386(4)
C37 B122 1.660(4)
C38 C39 1.382(4)
C39 C40 1.370(5)
C40 C41 1.368(4)
C41 C42 1.389(4)
C43 C44 1.401(4)
C43 C48 1.385(4)
C43 B122 1.652(5)
C44 C45 1.385(4)
C45 C46 1.372(5)
C46 C47 1.382(4)
C47 C48 1.380(4)
C49 C50 1.389(5)
C49 C54 1.381(4)
C49 B122 1.667(5)
C50 C51 1.378(5)
C51 C52 1.375(5)
C52 C53 1.368(5)
C53 C54 1.389(5)
C55 C56 1.389(4)
C55 C60 1.391(4)
C55 B122 1.652(5)
C56 C57 1.371(4)
C57 C58 1.381(4)
C58 C59 1.372(4)
C59 C60 1.389(4)
Zr1 O1 1.9618(18)
Zr1 O2 2.184(2)
Zr1 C1 2.562(3)
Zr1 C2 2.586(3)
Zr1 C3 2.590(3)
Zr1 C4 2.545(3)
Zr1 C5 2.553(3)
Zr1 C11 2.575(3)
Zr1 C12 2.573(3)
Zr1 C13 2.566(3)
Zr1 C14 2.547(3)
Zr1 C15 2.536(3)
P1 C30 1.865(3)
P1 C31 1.803(3)
P1 C33 1.798(3)
P1 C35 1.805(3)
O1 C21 1.363(3)
O2 C30 1.278(4)
O3 C30 1.220(4)
C1 C2 1.433(4)
C1 C5 1.409(4)
C1 C6 1.500(4)
C2 C3 1.399(4)
C2 C7 1.506(4)
C3 C4 1.435(4)
C3 C8 1.501(4)
C4 C5 1.432(4)
C4 C9 1.503(5)
C5 C10 1.501(4)
C6 H6A 0.9600
C6 H6B 0.9600
C6 H6C 0.9600
C7 H7A 0.9600
C7 H7B 0.9600
C7 H7C 0.9600
C8 H8A 0.9600
C8 H8B 0.9600
C8 H8C 0.9600
C9 H9A 0.9600
C9 H9B 0.9600
C9 H9C 0.9600
C10 H10A 0.9600
C10 H10B 0.9600
C10 H10C 0.9600
C11 C12 1.417(4)
C11 C15 1.411(4)
C11 C16 1.504(4)
C12 C13 1.432(4)
C12 C17 1.498(4)
C13 C14 1.420(4)
C13 C18 1.499(4)
C14 C15 1.409(4)
C14 C19 1.497(4)
C15 C20 1.504(4)
C16 H16A 0.9600
C16 H16B 0.9600
C16 H16C 0.9600
C17 H17A 0.9600
C17 H17B 0.9600
C17 H17C 0.9600
C18 H18A 0.9600
C18 H18B 0.9600
C18 H18C 0.9600
C19 H19A 0.9600
C19 H19B 0.9600
C19 H19C 0.9600
C20 H20A 0.9600
C20 H20B 0.9600
C20 H20C 0.9600
C21 C22 1.396(4)
C21 C26 1.413(4)
C22 C23 1.394(4)
C22 C27 1.508(4)
C23 H23 0.9300
C23 C24 1.388(4)
C24 C25 1.385(4)
C24 C28 1.511(4)
C25 H25 0.9300
C25 C26 1.388(4)
C26 C29 1.499(4)
C27 H27A 0.9600
C27 H27B 0.9600
C27 H27C 0.9600
C28 H28A 0.9600
C28 H28B 0.9600
C28 H28C 0.9600
C29 H29A 0.9600
C29 H29B 0.9600
C29 H29C 0.9600
C31 H31A 0.9700
C31 H31B 0.9700
C31 C32 1.526(5)
C32 H32A 0.9600
C32 H32B 0.9600
C32 H32C 0.9600
C33 H33A 0.9700
C33 H33B 0.9700
C33 C34 1.526(5)
C34 H34A 0.9600
C34 H34B 0.9600
C34 H34C 0.9600
C35 H35A 0.9700
C35 H35B 0.9700
C35 C36 1.536(4)
C36 H36A 0.9600
C36 H36B 0.9600
C36 H36C 0.9600

loop_
_geom_torsion_atom_site_label_1
_geom_torsion_atom_site_label_2
_geom_torsion_atom_site_label_3
_geom_torsion_atom_site_label_4
_geom_torsion
F1 C38 C39 F2 1.0(4)
F1 C38 C39 C40 -178.6(3)
F2 C39 C40 F3 0.4(5)
F2 C39 C40 C41 -178.7(3)
F3 C40 C41 F4 0.1(5)
F3 C40 C41 C42 179.0(3)
F4 C41 C42 F5 -0.9(4)
F4 C41 C42 C37 179.1(3)
F6 C44 C45 F7 -1.2(4)
F6 C44 C45 C46 -179.9(3)
F7 C45 C46 F8 2.5(5)
F7 C45 C46 C47 -178.7(3)
F8 C46 C47 F9 -0.6(5)
F8 C46 C47 C48 179.7(3)
F9 C47 C48 F10 -2.2(4)
F9 C47 C48 C43 177.5(3)
F11 C50 C51 F12 0.5(5)
F11 C50 C51 C52 -179.5(3)
F12 C51 C52 F13 0.8(5)
F12 C51 C52 C53 -178.8(3)
F13 C52 C53 F14 -0.5(5)
F13 C52 C53 C54 178.4(3)
F14 C53 C54 F15 -1.0(4)
F14 C53 C54 C49 179.2(3)
F16 C56 C57 F17 -2.8(4)
F16 C56 C57 C58 178.2(3)
F17 C57 C58 F18 1.3(4)
F17 C57 C58 C59 -178.6(3)
F18 C58 C59 F19 0.6(4)
F18 C58 C59 C60 -178.8(3)
F19 C59 C60 F20 0.1(4)
F19 C59 C60 C55 -179.2(3)
C37 C38 C39 F2 -178.6(3)
C37 C38 C39 C40 1.8(5)
C38 C37 C42 F5 -177.8(3)
C38 C37 C42 C41 2.1(4)
C38 C37 B122 C43 -165.6(3)
C38 C37 B122 C49 73.2(3)
C38 C37 B122 C55 -48.7(4)
C38 C39 C40 F3 -179.9(3)
C38 C39 C40 C41 0.9(5)
C39 C40 C41 F4 179.3(3)
C39 C40 C41 C42 -1.9(5)
C40 C41 C42 F5 -179.8(3)
C40 C41 C42 C37 0.3(5)
C42 C37 C38 F1 177.3(3)
C42 C37 C38 C39 -3.1(4)
C42 C37 B122 C43 19.6(4)
C42 C37 B122 C49 -101.5(3)
C42 C37 B122 C55 136.6(3)
C43 C44 C45 F7 179.7(3)
C43 C44 C45 C46 1.0(5)
C44 C43 C48 F10 -176.9(3)
C44 C43 C48 C47 3.4(5)
C44 C43 B122 C37 -138.9(3)
C44 C43 B122 C49 -23.9(4)
C44 C43 B122 C55 99.0(3)
C44 C45 C46 F8 -178.8(3)
C44 C45 C46 C47 0.0(5)
C45 C46 C47 F9 -179.4(3)
C45 C46 C47 C48 0.8(5)
C46 C47 C48 F10 177.6(3)
C46 C47 C48 C43 -2.7(5)
C48 C43 C44 F6 178.4(3)
C48 C43 C44 C45 -2.5(4)
C48 C43 B122 C37 47.3(4)
C48 C43 B122 C49 162.3(3)
C48 C43 B122 C55 -74.8(3)
C49 C50 C51 F12 -178.6(3)
C49 C50 C51 C52 1.4(5)
C50 C49 C54 F15 -177.7(3)
C50 C49 C54 C53 2.1(4)
C50 C49 B122 C37 73.2(3)
C50 C49 B122 C43 -49.6(4)
C50 C49 B122 C55 -166.1(3)
C50 C51 C52 F13 -179.2(3)
C50 C51 C52 C53 1.2(5)
C51 C52 C53 F14 179.1(3)
C51 C52 C53 C54 -2.0(5)
C52 C53 C54 F15 -179.9(3)
C52 C53 C54 C49 0.3(5)
C54 C49 C50 F11 178.0(3)
C54 C49 C50 C51 -2.9(5)
C54 C49 B122 C37 -101.4(3)
C54 C49 B122 C43 135.8(3)
C54 C49 B122 C55 19.3(4)
C55 C56 C57 F17 175.6(3)
C55 C56 C57 C58 -3.4(5)
C56 C55 C60 F20 178.1(2)
C56 C55 C60 C59 -2.7(4)
C56 C55 B122 C37 161.9(3)
C56 C55 B122 C43 -74.3(3)
C56 C55 B122 C49 47.5(4)
C56 C57 C58 F18 -179.7(3)
C56 C57 C58 C59 0.5(4)
C57 C58 C59 F19 -179.5(3)
C57 C58 C59 C60 1.0(4)
C58 C59 C60 F20 179.5(3)
C58 C59 C60 C55 0.2(5)
C60 C55 C56 F16 -177.3(3)
C60 C55 C56 C57 4.3(4)
C60 C55 B122 C37 -21.7(4)
C60 C55 B122 C43 102.1(3)
C60 C55 B122 C49 -136.1(3)
B122 C37 C38 F1 1.8(4)
B122 C37 C38 C39 -178.6(3)
B122 C37 C42 F5 -2.8(5)
B122 C37 C42 C41 177.1(3)
B122 C43 C44 F6 4.2(5)
B122 C43 C44 C45 -176.7(3)
B122 C43 C48 F10 -2.3(4)
B122 C43 C48 C47 178.0(3)
B122 C49 C50 F11 2.7(4)
B122 C49 C50 C51 -178.3(3)
B122 C49 C54 F15 -2.9(5)
B122 C49 C54 C53 176.9(3)
B122 C55 C56 F16 -0.4(4)
B122 C55 C56 C57 -178.7(3)
B122 C55 C60 F20 1.4(5)
B122 C55 C60 C59 -179.3(3)
Zr1 O2 C30 P1 177.08(13)
Zr1 O2 C30 O3 -3.5(5)
Zr1 C1 C2 C3 66.7(3)
Zr1 C1 C2 C7 -127.0(3)
Zr1 C1 C5 C4 -66.2(2)
Zr1 C1 C5 C10 118.8(3)
Zr1 C2 C3 C4 64.4(2)
Zr1 C2 C3 C8 -131.4(3)
Zr1 C3 C4 C5 67.8(2)
Zr1 C3 C4 C9 -124.8(3)
Zr1 C4 C5 C1 66.9(2)
Zr1 C4 C5 C10 -118.1(3)
Zr1 C11 C12 C13 -66.6(2)
Zr1 C11 C12 C17 125.0(3)
Zr1 C11 C15 C14 67.7(2)
Zr1 C11 C15 C20 -119.4(3)
Zr1 C12 C13 C14 -65.9(2)
Zr1 C12 C13 C18 130.3(3)
Zr1 C13 C14 C15 -66.4(2)
Zr1 C13 C14 C19 124.9(3)
Zr1 C14 C15 C11 -68.5(2)
Zr1 C14 C15 C20 118.7(3)
O1 C21 C22 C23 179.5(3)
O1 C21 C22 C27 -2.9(5)
O1 C21 C26 C25 -179.1(3)
O1 C21 C26 C29 1.7(4)
C1 C2 C3 Zr1 -65.7(2)
C1 C2 C3 C4 -1.3(4)
C1 C2 C3 C8 162.9(3)
C2 C1 C5 Zr1 67.4(2)
C2 C1 C5 C4 1.2(4)
C2 C1 C5 C10 -173.9(3)
C2 C3 C4 Zr1 -65.8(3)
C2 C3 C4 C5 2.0(4)
C2 C3 C4 C9 169.5(3)
C3 C4 C5 Zr1 -68.8(2)
C3 C4 C5 C1 -1.9(4)
C3 C4 C5 C10 173.0(3)
C5 C1 C2 Zr1 -66.6(2)
C5 C1 C2 C3 0.1(4)
C5 C1 C2 C7 166.4(3)
C6 C1 C2 Zr1 119.1(3)
C6 C1 C2 C3 -174.1(3)
C6 C1 C2 C7 -7.8(6)
C6 C1 C5 Zr1 -118.1(3)
C6 C1 C5 C4 175.6(3)
C6 C1 C5 C10 0.6(5)
C7 C2 C3 Zr1 127.5(3)
C7 C2 C3 C4 -168.1(3)
C7 C2 C3 C8 -3.9(6)
C8 C3 C4 Zr1 130.1(3)
C8 C3 C4 C5 -162.1(3)
C8 C3 C4 C9 5.4(5)
C9 C4 C5 Zr1 124.4(3)
C9 C4 C5 C1 -168.8(3)
C9 C4 C5 C10 6.2(5)
C11 C12 C13 Zr1 67.0(2)
C11 C12 C13 C14 1.1(3)
C11 C12 C13 C18 -162.6(3)
C12 C11 C15 Zr1 -65.7(2)
C12 C11 C15 C14 2.0(3)
C12 C11 C15 C20 174.9(3)
C12 C13 C14 Zr1 66.5(2)
C12 C13 C14 C15 0.1(3)
C12 C13 C14 C19 -168.6(3)
C13 C14 C15 Zr1 67.2(2)
C13 C14 C15 C11 -1.3(3)
C13 C14 C15 C20 -174.1(3)
C15 C11 C12 Zr1 64.7(2)
C15 C11 C12 C13 -1.9(3)
C15 C11 C12 C17 -170.3(3)
C16 C11 C12 Zr1 -124.5(3)
C16 C11 C12 C13 168.9(3)
C16 C11 C12 C17 0.5(5)
C16 C11 C15 Zr1 123.1(3)
C16 C11 C15 C14 -169.2(3)
C16 C11 C15 C20 3.7(5)
C17 C12 C13 Zr1 -124.3(3)
C17 C12 C13 C14 169.8(3)
C17 C12 C13 C18 6.0(5)
C18 C13 C14 Zr1 -129.5(3)
C18 C13 C14 C15 164.1(3)
C18 C13 C14 C19 -4.6(5)
C19 C14 C15 Zr1 -124.1(3)
C19 C14 C15 C11 167.4(3)
C19 C14 C15 C20 -5.5(5)
C21 C22 C23 C24 0.5(5)
C22 C21 C26 C25 2.2(4)
C22 C21 C26 C29 -177.0(3)
C22 C23 C24 C25 0.5(5)
C22 C23 C24 C28 178.8(3)
C23 C24 C25 C26 -0.1(5)
C24 C25 C26 C21 -1.2(5)
C24 C25 C26 C29 178.0(3)
C26 C21 C22 C23 -1.9(5)
C26 C21 C22 C27 175.7(3)
C27 C22 C23 C24 -177.2(3)
C28 C24 C25 C26 -178.4(3)
C30 P1 C31 C32 83.7(3)
C30 P1 C33 C34 169.6(2)
C30 P1 C35 C36 -57.1(3)
C31 P1 C30 O2 0.4(3)
C31 P1 C30 O3 -179.1(2)
C31 P1 C33 C34 -66.7(3)
C31 P1 C35 C36 179.8(2)
C33 P1 C30 O2 123.3(3)
C33 P1 C30 O3 -56.1(3)
C33 P1 C31 C32 -35.0(3)
C33 P1 C35 C36 56.8(3)
C35 P1 C30 O2 -119.2(2)
C35 P1 C30 O3 61.4(3)
C35 P1 C31 C32 -156.5(3)
C35 P1 C33 C34 53.5(3)
